data_7041612
loop_
_publ_author_name
'Wang, Yu-Ting'
'Gao, Bin-Bin'
'Wang, Fan'
'Liu, Shi-Yuan'
'Yu, Hong'
'Zhang, Wen-Hua'
'Lang, Jian-Ping'

_publ_section_title
;
 Palladium(ii) and palladium(ii)-silver(i) complexes with N-heterocyclic
 carbene and zwitterionic thiolate mixed ligands: synthesis, structural
 characterization and catalytic properties.
;
_journal_issue 6
_journal_name_full 'Dalton transactions (Cambridge, England : 2003)'
_journal_page_first 1832
_journal_page_last 1839
_journal_paper_doi 10.1039/c6dt04599e
_journal_volume 46
_journal_year 2017
_chemical_formula_moiety 'C28 H42 N6 Pd S2, C F3 O3 S, Cl'
_chemical_formula_sum 'C29 H42 Cl F3 N6 O3 Pd S3'
_chemical_formula_weight 817.71
_space_group_crystal_system monoclinic
_space_group_IT_number 15
_space_group_name_Hall '-C 2yc'
_space_group_name_H-M_alt 'C 1 2/c 1'
_symmetry_space_group_name_Hall '-C 2yc'
_symmetry_space_group_name_H-M 'C 1 2/c 1'
_atom_sites_solution_hydrogens geom
_audit_creation_method SHELXL-2013
_audit_update_record
;
2016-12-29 deposited with the CCDC.
2017-01-04 downloaded from the CCDC.
;
_cell_angle_alpha 90
_cell_angle_beta 102.117(2)
_cell_angle_gamma 90
_cell_formula_units_Z 8
_cell_length_a 30.6593(18)
_cell_length_b 8.5669(5)
_cell_length_c 33.864(2)
_cell_measurement_reflns_used 9410
_cell_measurement_temperature 223(2)
_cell_measurement_theta_max 27.43
_cell_measurement_theta_min 2.46
_cell_volume 8696.4(9)
_computing_structure_refinement 'SHELXL-2013 (Sheldrick, 2013)'
_diffrn_ambient_temperature 223(2)
_diffrn_measured_fraction_theta_full 0.999
_diffrn_measured_fraction_theta_max 0.997
_diffrn_measurement_device_type 'Bruker D8 Quest'
_diffrn_measurement_method 'phi and omega scans'
_diffrn_radiation_type MoK\a
_diffrn_radiation_wavelength 0.71073
_diffrn_reflns_av_R_equivalents 0.0446
_diffrn_reflns_av_unetI/netI 0.0270
_diffrn_reflns_Laue_measured_fraction_full 0.999
_diffrn_reflns_Laue_measured_fraction_max 0.997
_diffrn_reflns_limit_h_max 39
_diffrn_reflns_limit_h_min -39
_diffrn_reflns_limit_k_max 11
_diffrn_reflns_limit_k_min -11
_diffrn_reflns_limit_l_max 43
_diffrn_reflns_limit_l_min -43
_diffrn_reflns_number 109630
_diffrn_reflns_point_group_measured_fraction_full 0.999
_diffrn_reflns_point_group_measured_fraction_max 0.997
_diffrn_reflns_theta_full 25.242
_diffrn_reflns_theta_max 27.496
_diffrn_reflns_theta_min 2.461
_diffrn_standards_decay_% 0
_diffrn_standards_interval_count 0
_diffrn_standards_interval_time 0
_diffrn_standards_number 0
_exptl_absorpt_coefficient_mu 0.677
_exptl_absorpt_correction_T_max 0.903
_exptl_absorpt_correction_T_min 0.816
_exptl_absorpt_correction_type multi-scan
_exptl_absorpt_process_details 'SADABS, Sheldrick, 2008'
_exptl_crystal_colour colourless
_exptl_crystal_density_diffrn 1.249
_exptl_crystal_description block
_exptl_crystal_F_000 3360
_exptl_crystal_size_max 0.300
_exptl_crystal_size_mid 0.250
_exptl_crystal_size_min 0.150
_refine_diff_density_max 1.748
_refine_diff_density_min -1.535
_refine_diff_density_rms 0.140
_refine_ls_extinction_method none
_refine_ls_goodness_of_fit_ref 1.183
_refine_ls_hydrogen_treatment constr
_refine_ls_matrix_type full
_refine_ls_number_parameters 534
_refine_ls_number_reflns 9951
_refine_ls_number_restraints 416
_refine_ls_restrained_S_all 1.163
_refine_ls_R_factor_all 0.0799
_refine_ls_R_factor_gt 0.0692
_refine_ls_shift/su_max 0.001
_refine_ls_shift/su_mean 0.000
_refine_ls_structure_factor_coef Fsqd
_refine_ls_weighting_details
;
 w=1/[\s^2^(Fo^2^)+(0.0742P)^2^+68.5442P]
 where P=(Fo^2^+2Fc^2^)/3
;
_refine_ls_weighting_scheme calc
_refine_ls_wR_factor_gt 0.1815
_refine_ls_wR_factor_ref 0.1866
_reflns_Friedel_coverage 0.000
_reflns_number_gt 8596
_reflns_number_total 9951
_reflns_threshold_expression 'I > 2\s(I)'
_cod_data_source_file c6dt04599e2.cif
_cod_data_source_block 3a
_cod_depositor_comments 'Adding full bibliography for 7041612--7041617.cif.'
_cod_original_cell_volume 8696.3(9)
_cod_database_code 7041612
_publcif_datablock.id {40d485cd-d572-4770-a2ea-0bcac32bfb4c}

_shelx_space_group_comment
;
The symmetry employed for this shelxl refinement is uniquely defined
by the following loop, which should always be used as a source of
symmetry information in preference to the above space-group names.
They are only intended as comments.
;
_shelx_estimated_absorpt_t_min 0.823
_shelx_estimated_absorpt_t_max 0.905
_shelxl_version_number 2013-2

loop_
_space_group_symop_operation_xyz
'x, y, z'
'-x, y, -z+1/2'
'x+1/2, y+1/2, z'
'-x+1/2, y+1/2, -z+1/2'
'-x, -y, -z'
'x, -y, z-1/2'
'-x+1/2, -y+1/2, -z'
'x+1/2, -y+1/2, z-1/2'

loop_
_atom_site_label
_atom_site_type_symbol
_atom_site_fract_x
_atom_site_fract_y
_atom_site_fract_z
_atom_site_U_iso_or_equiv
_atom_site_adp_type
_atom_site_occupancy
_atom_site_site_symmetry_order
_atom_site_calc_flag
_atom_site_refinement_flags_posn
_atom_site_refinement_flags_adp
_atom_site_refinement_flags_occupancy
_atom_site_disorder_assembly
_atom_site_disorder_group
Pd1 Pd 0.33837(2) 0.81773(5) 0.14673(2) 0.02850(12) Uani 1 1 d . . . . .
S1 S 0.28549(4) 0.84277(16) 0.18786(4) 0.0358(3) Uani 1 1 d . . . . .
S2 S 0.27990(4) 0.76953(17) 0.09159(4) 0.0340(3) Uani 1 1 d . . . . .
N1 N 0.17472(15) 0.2577(5) 0.18362(13) 0.0344(9) Uani 1 1 d . . . . .
N2 N 0.35228(13) 0.7772(5) -0.06167(12) 0.0287(8) Uani 1 1 d . . . . .
C1 C 0.25442(16) 0.6700(6) 0.18562(14) 0.0308(10) Uani 1 1 d . . . . .
C2 C 0.26717(16) 0.5277(6) 0.17200(14) 0.0322(10) Uani 1 1 d . . . . .
H2 H 0.2940 0.5220 0.1628 0.039 Uiso 1 1 calc R U . . .
C3 C 0.24180(18) 0.3943(6) 0.17142(15) 0.0359(11) Uani 1 1 d . . . . .
H3 H 0.2510 0.2999 0.1616 0.043 Uiso 1 1 calc R U . . .
C4 C 0.20249(16) 0.4017(6) 0.18559(13) 0.0283(10) Uani 1 1 d . . . . .
C5 C 0.18904(17) 0.5402(6) 0.19961(15) 0.0348(11) Uani 1 1 d . . . . .
H5 H 0.1623 0.5452 0.2090 0.042 Uiso 1 1 calc R U . . .
C6 C 0.21490(18) 0.6715(6) 0.19978(16) 0.0361(11) Uani 1 1 d . . . . .
H6 H 0.2056 0.7654 0.2098 0.043 Uiso 1 1 calc R U . . .
C7 C 0.1536(3) 0.2229(8) 0.14070(18) 0.0579(18) Uani 1 1 d . . . . .
H7A H 0.1317 0.3027 0.1305 0.087 Uiso 1 1 calc R U . . .
H7B H 0.1390 0.1218 0.1391 0.087 Uiso 1 1 calc R U . . .
H7C H 0.1763 0.2214 0.1246 0.087 Uiso 1 1 calc R U . . .
C8 C 0.1375(2) 0.2759(8) 0.2062(2) 0.0555(17) Uani 1 1 d . . . . .
H8A H 0.1498 0.3063 0.2339 0.083 Uiso 1 1 calc R U . . .
H8B H 0.1218 0.1776 0.2060 0.083 Uiso 1 1 calc R U . . .
H8C H 0.1169 0.3557 0.1933 0.083 Uiso 1 1 calc R U . . .
C9 C 0.2023(3) 0.1213(8) 0.2015(3) 0.072(2) Uani 1 1 d . . . . .
H9A H 0.2249 0.1004 0.1860 0.108 Uiso 1 1 calc R U . . .
H9B H 0.1833 0.0304 0.2009 0.108 Uiso 1 1 calc R U . . .
H9C H 0.2166 0.1447 0.2292 0.108 Uiso 1 1 calc R U . . .
C10 C 0.30013(15) 0.7719(6) 0.04618(13) 0.0281(10) Uani 1 1 d . . . . .
C11 C 0.31798(17) 0.9057(6) 0.03339(14) 0.0312(10) Uani 1 1 d . . . . .
H11 H 0.3190 0.9975 0.0488 0.037 Uiso 1 1 calc R U . . .
C12 C 0.33451(16) 0.9072(6) -0.00201(14) 0.0314(10) Uani 1 1 d . . . . .
H12 H 0.3471 0.9986 -0.0102 0.038 Uiso 1 1 calc R U . . .
C13 C 0.33216(14) 0.7734(5) -0.02477(13) 0.0250(9) Uani 1 1 d . . . . .
C14 C 0.31404(16) 0.6388(6) -0.01306(14) 0.0307(10) Uani 1 1 d . . . . .
H14 H 0.3127 0.5476 -0.0287 0.037 Uiso 1 1 calc R U . . .
C15 C 0.29770(16) 0.6394(6) 0.02224(14) 0.0303(10) Uani 1 1 d . . . . .
H15 H 0.2847 0.5482 0.0301 0.036 Uiso 1 1 calc R U . . .
C16 C 0.40199(17) 0.7961(8) -0.04847(18) 0.0438(13) Uani 1 1 d . . . . .
H16A H 0.4086 0.8926 -0.0334 0.066 Uiso 1 1 calc R U . . .
H16B H 0.4153 0.7990 -0.0720 0.066 Uiso 1 1 calc R U . . .
H16C H 0.4142 0.7088 -0.0314 0.066 Uiso 1 1 calc R U . . .
C17 C 0.34309(19) 0.6329(6) -0.08669(15) 0.0375(11) Uani 1 1 d . . . . .
H17A H 0.3553 0.5433 -0.0706 0.056 Uiso 1 1 calc R U . . .
H17B H 0.3568 0.6418 -0.1099 0.056 Uiso 1 1 calc R U . . .
H17C H 0.3111 0.6199 -0.0958 0.056 Uiso 1 1 calc R U . . .
C18 C 0.33362(18) 0.9115(6) -0.08800(14) 0.0365(11) Uani 1 1 d . . . . .
H18A H 0.3013 0.9040 -0.0948 0.055 Uiso 1 1 calc R U . . .
H18B H 0.3451 0.9092 -0.1126 0.055 Uiso 1 1 calc R U . . .
H18C H 0.3423 1.0086 -0.0738 0.055 Uiso 1 1 calc R U . . .
C24 C 0.38494(14) 0.7997(6) 0.11244(13) 0.0277(9) Uani 1 1 d D . . . .
C25 C 0.42709(18) 0.7082(7) 0.07136(16) 0.0404(12) Uani 1 1 d D . . . .
H25 H 0.4402 0.6386 0.0558 0.049 Uiso 1 1 calc R U . . .
C26 C 0.43396(17) 0.8616(7) 0.07501(16) 0.0414(13) Uani 1 1 d D . . . .
H26 H 0.4531 0.9208 0.0625 0.050 Uiso 1 1 calc R U . . .
C27 C 0.3799(2) 0.5147(7) 0.09879(18) 0.0436(13) Uani 1 1 d D . . . .
H27A H 0.4004 0.4589 0.1198 0.065 Uiso 1 1 calc R U . . .
H27B H 0.3774 0.4598 0.0734 0.065 Uiso 1 1 calc R U . . .
H27C H 0.3508 0.5206 0.1057 0.065 Uiso 1 1 calc R U . . .
C28 C 0.4054(2) 1.0813(7) 0.11145(19) 0.0510(16) Uani 1 1 d D . . . .
H28A H 0.3750 1.1067 0.1130 0.076 Uiso 1 1 calc R U . . .
H28B H 0.4146 1.1464 0.0912 0.076 Uiso 1 1 calc R U . . .
H28C H 0.4250 1.0999 0.1375 0.076 Uiso 1 1 calc R U . . .
N5 N 0.39673(13) 0.6714(5) 0.09502(12) 0.0331(9) Uani 1 1 d D . . . .
N6 N 0.40796(14) 0.9176(5) 0.10046(12) 0.0352(9) Uani 1 1 d D . . . .
O1 O 0.4128(4) 0.1791(11) 0.0193(2) 0.173(5) Uani 1 1 d . . . . .
O2 O 0.41219(18) 0.4490(6) 0.0015(2) 0.0806(17) Uani 1 1 d . . . . .
O3 O 0.3778(3) 0.2534(7) -0.04478(17) 0.098(2) Uani 1 1 d . . . . .
S3 S 0.41054(4) 0.29041(15) -0.01067(4) 0.0363(3) Uani 1 1 d . . . . .
C29 C 0.4570(5) 0.2827(15) -0.0371(5) 0.065(3) Uani 0.619(9) 1 d . U P A 1
F1 F 0.4525(4) 0.3943(12) -0.0642(3) 0.111(4) Uani 0.619(9) 1 d . U P A 1
F2 F 0.4965(7) 0.304(3) -0.0133(7) 0.117(6) Uani 0.619(9) 1 d . U P A 1
F3 F 0.4566(4) 0.1485(12) -0.0570(4) 0.124(4) Uani 0.619(9) 1 d . U P A 1
C29A C 0.4698(8) 0.244(3) -0.0021(10) 0.077(5) Uani 0.381(9) 1 d . U P A 2
F1A F 0.4872(11) 0.307(5) -0.0253(11) 0.127(9) Uani 0.381(9) 1 d . U P A 2
F2A F 0.4911(5) 0.291(2) 0.0341(7) 0.127(7) Uani 0.381(9) 1 d . U P A 2
F3A F 0.4748(6) 0.0930(19) -0.0030(8) 0.148(8) Uani 0.381(9) 1 d . U P A 2
Cl1 Cl 0.60687(10) 0.3645(3) 0.19417(10) 0.0687(11) Uani 0.680(6) 1 d . . P B 1
Cl1A Cl 0.5766(2) 0.3107(8) 0.17375(18) 0.074(2) Uani 0.320(6) 1 d . . P B 2
C19 C 0.3877(7) 0.847(2) 0.1962(7) 0.032(3) Uani 0.46(2) 1 d D U P C 1
C20 C 0.4427(5) 0.812(3) 0.2500(4) 0.060(4) Uani 0.46(2) 1 d D U P C 1
H20 H 0.4645 0.7633 0.2698 0.072 Uiso 0.46(2) 1 calc R U P C 1
C21 C 0.4315(7) 0.965(3) 0.2483(5) 0.060(5) Uani 0.46(2) 1 d D U P C 1
H21 H 0.4444 1.0431 0.2667 0.072 Uiso 0.46(2) 1 calc R U P C 1
C22 C 0.4148(6) 0.574(2) 0.2079(6) 0.059(4) Uani 0.46(2) 1 d D U P C 1
H22A H 0.4385 0.5225 0.2267 0.088 Uiso 0.46(2) 1 calc R U P C 1
H22B H 0.4189 0.5584 0.1805 0.088 Uiso 0.46(2) 1 calc R U P C 1
H22C H 0.3862 0.5315 0.2105 0.088 Uiso 0.46(2) 1 calc R U P C 1
C23 C 0.3748(8) 1.130(2) 0.2046(6) 0.056(5) Uani 0.46(2) 1 d D U P C 1
H23A H 0.3894 1.2114 0.2227 0.084 Uiso 0.46(2) 1 calc R U P C 1
H23B H 0.3441 1.1200 0.2074 0.084 Uiso 0.46(2) 1 calc R U P C 1
H23C H 0.3754 1.1582 0.1770 0.084 Uiso 0.46(2) 1 calc R U P C 1
N3 N 0.4158(5) 0.741(2) 0.2167(4) 0.041(3) Uani 0.46(2) 1 d D U P C 1
N4 N 0.3976(6) 0.986(2) 0.2146(5) 0.046(3) Uani 0.46(2) 1 d D U P C 1
C19A C 0.3833(7) 0.899(2) 0.1952(6) 0.036(3) Uani 0.54(2) 1 d D U P C 2
C20A C 0.4420(5) 0.908(3) 0.2473(5) 0.053(4) Uani 0.54(2) 1 d D U P C 2
H20A H 0.4677 0.8772 0.2662 0.064 Uiso 0.54(2) 1 calc R U P C 2
C21A C 0.4218(5) 1.048(2) 0.2446(4) 0.054(4) Uani 0.54(2) 1 d D U P C 2
H21A H 0.4307 1.1345 0.2615 0.064 Uiso 0.54(2) 1 calc R U P C 2
C22A C 0.4273(6) 0.656(3) 0.2093(5) 0.071(6) Uani 0.54(2) 1 d D U P C 2
H22D H 0.4535 0.6231 0.2290 0.106 Uiso 0.54(2) 1 calc R U P C 2
H22E H 0.4331 0.6458 0.1824 0.106 Uiso 0.54(2) 1 calc R U P C 2
H22F H 0.4021 0.5906 0.2117 0.106 Uiso 0.54(2) 1 calc R U P C 2
C23A C 0.3553(6) 1.1673(17) 0.1990(6) 0.053(4) Uani 0.54(2) 1 d D U P C 2
H23D H 0.3638 1.2570 0.2164 0.079 Uiso 0.54(2) 1 calc R U P C 2
H23E H 0.3252 1.1357 0.2001 0.079 Uiso 0.54(2) 1 calc R U P C 2
H23F H 0.3565 1.1946 0.1715 0.079 Uiso 0.54(2) 1 calc R U P C 2
N3A N 0.4173(4) 0.817(2) 0.2166(4) 0.050(3) Uani 0.54(2) 1 d D U P C 2
N4A N 0.3855(5) 1.0411(18) 0.2124(4) 0.041(3) Uani 0.54(2) 1 d D U P C 2

loop_
_atom_site_aniso_label
_atom_site_aniso_U_11
_atom_site_aniso_U_22
_atom_site_aniso_U_33
_atom_site_aniso_U_23
_atom_site_aniso_U_13
_atom_site_aniso_U_12
Pd1 0.02393(19) 0.0408(2) 0.02220(18) -0.00273(15) 0.00806(13) -0.00795(15)
S1 0.0347(6) 0.0435(7) 0.0337(6) -0.0117(5) 0.0174(5) -0.0132(5)
S2 0.0236(6) 0.0561(8) 0.0233(5) -0.0035(5) 0.0074(4) -0.0057(5)
N1 0.041(2) 0.034(2) 0.030(2) -0.0013(17) 0.0122(18) -0.0057(19)
N2 0.0247(19) 0.038(2) 0.0248(19) -0.0033(16) 0.0093(15) -0.0048(16)
C1 0.029(2) 0.042(3) 0.021(2) -0.0032(19) 0.0061(18) -0.002(2)
C2 0.023(2) 0.046(3) 0.029(2) -0.001(2) 0.0085(19) 0.001(2)
C3 0.042(3) 0.037(3) 0.032(2) -0.002(2) 0.015(2) 0.007(2)
C4 0.032(2) 0.033(2) 0.022(2) 0.0002(18) 0.0091(18) -0.0078(19)
C5 0.030(2) 0.042(3) 0.038(3) 0.000(2) 0.019(2) -0.005(2)
C6 0.041(3) 0.035(3) 0.037(3) -0.007(2) 0.019(2) -0.003(2)
C7 0.079(5) 0.060(4) 0.035(3) -0.014(3) 0.013(3) -0.034(4)
C8 0.068(4) 0.051(4) 0.057(4) -0.013(3) 0.036(3) -0.028(3)
C9 0.066(5) 0.041(4) 0.108(6) 0.028(4) 0.013(4) 0.000(3)
C10 0.019(2) 0.044(3) 0.021(2) 0.0012(19) 0.0030(17) -0.0027(19)
C11 0.037(3) 0.033(2) 0.025(2) -0.0068(19) 0.0084(19) -0.001(2)
C12 0.035(3) 0.033(2) 0.027(2) -0.0012(19) 0.0085(19) -0.009(2)
C13 0.020(2) 0.033(2) 0.021(2) -0.0004(17) 0.0043(16) -0.0004(17)
C14 0.031(2) 0.033(2) 0.027(2) -0.0059(19) 0.0048(19) -0.006(2)
C15 0.030(2) 0.032(2) 0.030(2) -0.0002(19) 0.0085(19) -0.0090(19)
C16 0.024(2) 0.065(4) 0.044(3) -0.005(3) 0.010(2) -0.010(2)
C17 0.045(3) 0.042(3) 0.028(2) -0.011(2) 0.011(2) -0.001(2)
C18 0.044(3) 0.043(3) 0.025(2) 0.002(2) 0.011(2) -0.006(2)
C24 0.020(2) 0.040(3) 0.021(2) 0.0017(18) 0.0003(17) -0.0091(19)
C25 0.034(3) 0.057(3) 0.033(3) 0.000(2) 0.011(2) 0.006(2)
C26 0.030(3) 0.065(4) 0.035(3) 0.002(3) 0.018(2) -0.011(2)
C27 0.045(3) 0.043(3) 0.044(3) 0.001(2) 0.012(3) -0.005(3)
C28 0.068(4) 0.046(3) 0.047(3) -0.012(3) 0.031(3) -0.023(3)
N5 0.027(2) 0.042(2) 0.031(2) -0.0027(18) 0.0083(17) -0.0011(18)
N6 0.033(2) 0.047(2) 0.029(2) -0.0019(18) 0.0142(17) -0.0094(19)
O1 0.230(10) 0.175(8) 0.079(5) 0.068(5) -0.045(6) -0.145(8)
O2 0.070(3) 0.057(3) 0.115(5) -0.041(3) 0.020(3) -0.001(3)
O3 0.139(6) 0.078(4) 0.056(3) -0.002(3) -0.023(3) -0.047(4)
S3 0.0360(7) 0.0354(7) 0.0391(7) 0.0003(5) 0.0113(5) -0.0059(5)
C29 0.053(7) 0.055(6) 0.099(9) -0.011(5) 0.040(6) -0.013(5)
F1 0.136(8) 0.123(7) 0.098(6) 0.022(5) 0.080(6) -0.029(6)
F2 0.043(7) 0.126(10) 0.181(14) -0.002(8) 0.018(6) -0.007(7)
F3 0.120(8) 0.101(6) 0.182(11) -0.061(6) 0.105(8) -0.013(6)
C29A 0.042(10) 0.065(9) 0.124(13) -0.003(11) 0.015(9) 0.008(9)
F1A 0.051(13) 0.164(15) 0.189(18) -0.034(16) 0.080(15) -0.041(13)
F2A 0.059(8) 0.133(13) 0.160(14) -0.013(11) -0.044(9) -0.003(8)
F3A 0.102(11) 0.077(8) 0.26(2) -0.024(10) 0.020(12) 0.056(8)
Cl1 0.0566(18) 0.0512(14) 0.099(2) 0.0055(14) 0.0180(16) -0.0063(12)
Cl1A 0.063(4) 0.093(5) 0.060(4) 0.032(3) 0.002(3) -0.022(3)
C19 0.021(6) 0.048(8) 0.034(6) -0.008(7) 0.018(4) -0.006(7)
C20 0.033(7) 0.106(12) 0.037(6) -0.015(8) -0.001(5) -0.005(8)
C21 0.041(11) 0.094(11) 0.042(7) -0.019(10) 0.002(7) -0.016(10)
C22 0.047(9) 0.073(9) 0.059(10) -0.006(8) 0.017(7) 0.023(8)
C23 0.059(13) 0.057(9) 0.050(10) -0.029(9) 0.009(9) -0.014(9)
N3 0.025(5) 0.074(8) 0.024(5) -0.004(6) 0.003(4) 0.004(7)
N4 0.040(8) 0.064(8) 0.034(6) -0.020(6) 0.007(5) -0.019(6)
C19A 0.031(6) 0.054(8) 0.025(5) -0.013(6) 0.014(4) -0.010(6)
C20A 0.021(6) 0.090(11) 0.047(6) -0.035(8) 0.005(4) -0.001(7)
C21A 0.035(6) 0.076(9) 0.051(7) -0.032(7) 0.014(5) -0.015(6)
C22A 0.052(9) 0.089(11) 0.062(9) -0.040(10) -0.010(7) 0.027(9)
C23A 0.057(10) 0.043(7) 0.062(8) -0.005(6) 0.018(7) -0.019(6)
N3A 0.027(5) 0.078(8) 0.043(5) -0.029(6) 0.006(4) 0.009(6)
N4A 0.031(7) 0.054(7) 0.039(5) -0.022(6) 0.010(4) -0.014(5)

loop_
_atom_type_symbol
_atom_type_description
_atom_type_scat_dispersion_real
_atom_type_scat_dispersion_imag
_atom_type_scat_source
C C 0.0033 0.0016 'International Tables Vol C Tables 4.2.6.8 and 6.1.1.4'
H H 0.0000 0.0000 'International Tables Vol C Tables 4.2.6.8 and 6.1.1.4'
N N 0.0061 0.0033 'International Tables Vol C Tables 4.2.6.8 and 6.1.1.4'
O O 0.0106 0.0060 'International Tables Vol C Tables 4.2.6.8 and 6.1.1.4'
F F 0.0171 0.0103 'International Tables Vol C Tables 4.2.6.8 and 6.1.1.4'
S S 0.1246 0.1234 'International Tables Vol C Tables 4.2.6.8 and 6.1.1.4'
Cl Cl 0.1484 0.1585 'International Tables Vol C Tables 4.2.6.8 and 6.1.1.4'
Pd Pd -0.9988 1.0072 'International Tables Vol C Tables 4.2.6.8 and 6.1.1.4'

loop_
_geom_angle_atom_site_label_1
_geom_angle_atom_site_label_2
_geom_angle_atom_site_label_3
_geom_angle
C24 Pd1 C19 89.4(9)
C24 Pd1 C19A 92.8(8)
C24 Pd1 S2 92.49(12)
C19 Pd1 S2 176.3(7)
C19A Pd1 S2 169.2(5)
C24 Pd1 S1 178.49(13)
C19 Pd1 S1 89.3(8)
C19A Pd1 S1 85.8(8)
S2 Pd1 S1 88.90(4)
C1 S1 Pd1 109.40(16)
C10 S2 Pd1 109.94(15)
C9 N1 C7 109.4(6)
C9 N1 C4 111.1(5)
C7 N1 C4 109.6(4)
C9 N1 C8 107.4(5)
C7 N1 C8 107.1(5)
C4 N1 C8 112.1(4)
C17 N2 C18 107.2(4)
C17 N2 C16 108.5(4)
C18 N2 C16 109.4(4)
C17 N2 C13 113.1(4)
C18 N2 C13 109.9(4)
C16 N2 C13 108.8(4)
C2 C1 C6 116.6(5)
C2 C1 S1 124.6(4)
C6 C1 S1 118.7(4)
C3 C2 C1 122.3(4)
C3 C2 H2 118.8
C1 C2 H2 118.8
C2 C3 C4 119.0(5)
C2 C3 H3 120.5
C4 C3 H3 120.5
C5 C4 C3 120.3(4)
C5 C4 N1 121.3(4)
C3 C4 N1 118.4(4)
C4 C5 C6 119.6(4)
C4 C5 H5 120.2
C6 C5 H5 120.2
C5 C6 C1 122.2(5)
C5 C6 H6 118.9
C1 C6 H6 118.9
N1 C7 H7A 109.5
N1 C7 H7B 109.5
H7A C7 H7B 109.5
N1 C7 H7C 109.5
H7A C7 H7C 109.5
H7B C7 H7C 109.5
N1 C8 H8A 109.5
N1 C8 H8B 109.5
H8A C8 H8B 109.5
N1 C8 H8C 109.5
H8A C8 H8C 109.5
H8B C8 H8C 109.5
N1 C9 H9A 109.5
N1 C9 H9B 109.5
H9A C9 H9B 109.5
N1 C9 H9C 109.5
H9A C9 H9C 109.5
H9B C9 H9C 109.5
C11 C10 C15 118.2(4)
C11 C10 S2 121.0(4)
C15 C10 S2 120.7(4)
C10 C11 C12 121.1(4)
C10 C11 H11 119.4
C12 C11 H11 119.4
C13 C12 C11 119.2(4)
C13 C12 H12 120.4
C11 C12 H12 120.4
C14 C13 C12 121.0(4)
C14 C13 N2 121.2(4)
C12 C13 N2 117.7(4)
C13 C14 C15 119.1(4)
C13 C14 H14 120.5
C15 C14 H14 120.5
C10 C15 C14 121.4(4)
C10 C15 H15 119.3
C14 C15 H15 119.3
N2 C16 H16A 109.5
N2 C16 H16B 109.5
H16A C16 H16B 109.5
N2 C16 H16C 109.5
H16A C16 H16C 109.5
H16B C16 H16C 109.5
N2 C17 H17A 109.5
N2 C17 H17B 109.5
H17A C17 H17B 109.5
N2 C17 H17C 109.5
H17A C17 H17C 109.5
H17B C17 H17C 109.5
N2 C18 H18A 109.5
N2 C18 H18B 109.5
H18A C18 H18B 109.5
N2 C18 H18C 109.5
H18A C18 H18C 109.5
H18B C18 H18C 109.5
N5 C24 N6 106.1(4)
N5 C24 Pd1 127.3(3)
N6 C24 Pd1 126.4(4)
C26 C25 N5 106.4(5)
C26 C25 H25 126.8
N5 C25 H25 126.8
C25 C26 N6 107.5(4)
C25 C26 H26 126.3
N6 C26 H26 126.3
N5 C27 H27A 109.5
N5 C27 H27B 109.5
H27A C27 H27B 109.5
N5 C27 H27C 109.5
H27A C27 H27C 109.5
H27B C27 H27C 109.5
N6 C28 H28A 109.5
N6 C28 H28B 109.5
H28A C28 H28B 109.5
N6 C28 H28C 109.5
H28A C28 H28C 109.5
H28B C28 H28C 109.5
C24 N5 C25 110.2(4)
C24 N5 C27 126.1(4)
C25 N5 C27 123.6(4)
C24 N6 C26 109.7(4)
C24 N6 C28 126.0(4)
C26 N6 C28 124.3(4)
O1 S3 O3 111.5(4)
O1 S3 O2 117.1(5)
O3 S3 O2 115.7(4)
O1 S3 C29A 80.7(11)
O3 S3 C29A 127.0(10)
O2 S3 C29A 100.8(8)
O1 S3 C29 114.1(8)
O3 S3 C29 94.9(6)
O2 S3 C29 101.1(5)
F1 C29 F2 105.9(16)
F1 C29 F3 106.7(13)
F2 C29 F3 110.0(17)
F1 C29 S3 109.6(10)
F2 C29 S3 113.6(15)
F3 C29 S3 110.6(9)
F1A C29A F3A 112(3)
F1A C29A F2A 106(3)
F3A C29A F2A 106(2)
F1A C29A S3 112(3)
F3A C29A S3 109.2(18)
F2A C29A S3 111.4(18)
N4 C19 N3 107.4(11)
N4 C19 Pd1 123.5(9)
N3 C19 Pd1 129.2(10)
C21 C20 N3 106.6(12)
C21 C20 H20 126.7
N3 C20 H20 126.7
C20 C21 N4 107.3(13)
C20 C21 H21 126.4
N4 C21 H21 126.4
N3 C22 H22A 109.5
N3 C22 H22B 109.5
H22A C22 H22B 109.5
N3 C22 H22C 109.5
H22A C22 H22C 109.5
H22B C22 H22C 109.5
N4 C23 H23A 109.5
N4 C23 H23B 109.5
H23A C23 H23B 109.5
N4 C23 H23C 109.5
H23A C23 H23C 109.5
H23B C23 H23C 109.5
C19 N3 C20 109.5(12)
C19 N3 C22 124.9(11)
C20 N3 C22 125.3(12)
C19 N4 C21 109.2(12)
C19 N4 C23 127.2(12)
C21 N4 C23 123.4(14)
N3A C19A N4A 106.2(9)
N3A C19A Pd1 125.4(9)
N4A C19A Pd1 128.4(9)
C21A C20A N3A 106.1(11)
C21A C20A H20A 127.0
N3A C20A H20A 127.0
C20A C21A N4A 107.3(10)
C20A C21A H21A 126.3
N4A C21A H21A 126.3
N3A C22A H22D 109.5
N3A C22A H22E 109.5
H22D C22A H22E 109.5
N3A C22A H22F 109.5
H22D C22A H22F 109.5
H22E C22A H22F 109.5
N4A C23A H23D 109.5
N4A C23A H23E 109.5
H23D C23A H23E 109.5
N4A C23A H23F 109.5
H23D C23A H23F 109.5
H23E C23A H23F 109.5
C19A N3A C20A 110.7(11)
C19A N3A C22A 125.3(10)
C20A N3A C22A 124.0(12)
C19A N4A C21A 109.6(10)
C19A N4A C23A 125.3(10)
C21A N4A C23A 125.1(11)

loop_
_geom_bond_atom_site_label_1
_geom_bond_atom_site_label_2
_geom_bond_distance
Pd1 C24 2.026(4)
Pd1 C19 2.023(14)
Pd1 C19A 2.031(12)
Pd1 S2 2.3379(12)
Pd1 S1 2.3587(12)
S1 C1 1.753(5)
S2 C10 1.775(5)
N1 C9 1.493(8)
N1 C7 1.492(7)
N1 C4 1.492(6)
N1 C8 1.511(7)
N2 C17 1.491(6)
N2 C18 1.494(7)
N2 C16 1.505(6)
N2 C13 1.505(5)
C1 C2 1.388(7)
C1 C6 1.394(7)
C2 C3 1.381(7)
C2 H2 0.9400
C3 C4 1.389(7)
C3 H3 0.9400
C4 C5 1.373(7)
C5 C6 1.376(7)
C5 H5 0.9400
C6 H6 0.9400
C7 H7A 0.9700
C7 H7B 0.9700
C7 H7C 0.9700
C8 H8A 0.9700
C8 H8B 0.9700
C8 H8C 0.9700
C9 H9A 0.9700
C9 H9B 0.9700
C9 H9C 0.9700
C10 C11 1.378(7)
C10 C15 1.388(7)
C11 C12 1.396(6)
C11 H11 0.9400
C12 C13 1.375(7)
C12 H12 0.9400
C13 C14 1.374(7)
C14 C15 1.390(6)
C14 H14 0.9400
C15 H15 0.9400
C16 H16A 0.9700
C16 H16B 0.9700
C16 H16C 0.9700
C17 H17A 0.9700
C17 H17B 0.9700
C17 H17C 0.9700
C18 H18A 0.9700
C18 H18B 0.9700
C18 H18C 0.9700
C24 N5 1.332(6)
C24 N6 1.343(6)
C25 C26 1.333(8)
C25 N5 1.386(6)
C25 H25 0.9400
C26 N6 1.377(6)
C26 H26 0.9400
C27 N5 1.453(7)
C27 H27A 0.9700
C27 H27B 0.9700
C27 H27C 0.9700
C28 N6 1.458(7)
C28 H28A 0.9700
C28 H28B 0.9700
C28 H28C 0.9700
O1 S3 1.383(6)
O2 S3 1.418(5)
O3 S3 1.399(5)
S3 C29A 1.82(2)
S3 C29 1.838(13)
C29 F1 1.313(17)
C29 F2 1.32(3)
C29 F3 1.331(15)
C29A F1A 1.17(5)
C29A F3A 1.31(3)
C29A F2A 1.32(3)
C19 N4 1.343(13)
C19 N3 1.341(13)
C20 C21 1.354(17)
C20 N3 1.388(13)
C20 H20 0.9400
C21 N4 1.385(14)
C21 H21 0.9400
C22 N3 1.460(15)
C22 H22A 0.9700
C22 H22B 0.9700
C22 H22C 0.9700
C23 N4 1.430(14)
C23 H23A 0.9700
C23 H23B 0.9700
C23 H23C 0.9700
C19A N3A 1.336(13)
C19A N4A 1.348(12)
C20A C21A 1.347(15)
C20A N3A 1.390(13)
C20A H20A 0.9400
C21A N4A 1.388(12)
C21A H21A 0.9400
C22A N3A 1.446(14)
C22A H22D 0.9700
C22A H22E 0.9700
C22A H22F 0.9700
C23A N4A 1.432(13)
C23A H23D 0.9700
C23A H23E 0.9700
C23A H23F 0.9700
